data_4102596
loop_
_publ_author_name
'Eugene Khaskin'
'Mark A. Iron'
'Linda J. W. Shimon'
'Jing Zhang'
'David Milstein'

_publ_section_title
;
 N-H Activation of Amines and Ammonia by Ru via Metal-Ligand Cooperation
;
_journal_name_full 'Journal of the American Chemical Society'
_journal_page_first 8542
_journal_page_last 8543
_journal_paper_doi 10.1021/ja103130u
_journal_volume 132
_journal_year 2010
_chemical_formula_moiety '4(C30 H49 N3 O3 P2 Ru), 3(C4 H8 O)'
_chemical_formula_sum 'C132 H220 N12 O15 P8 Ru4'
_chemical_formula_weight 2867.24
_chemical_name_systematic
; 
 ? 
;
_space_group_IT_number 14
_symmetry_cell_setting monoclinic
_symmetry_space_group_name_Hall '-P 2ybc'
_symmetry_space_group_name_H-M 'P 1 21/c 1'
_atom_sites_solution_hydrogens geom
_atom_sites_solution_primary direct
_atom_sites_solution_secondary difmap
_audit_creation_method SHELXL-97
_cell_angle_alpha 90.00
_cell_angle_beta 94.6278(4)
_cell_angle_gamma 90.00
_cell_formula_units_Z 2
_cell_length_a 18.2908(2)
_cell_length_b 19.3330(2)
_cell_length_c 22.0646(4)
_cell_measurement_reflns_used 14478
_cell_measurement_temperature 120(2)
_cell_measurement_theta_max 27.48
_cell_measurement_theta_min 2.55
_cell_volume 7776.96(18)
_computing_cell_refinement HKL
_computing_data_collection 'Collect package (Bruker Nonius)'
_computing_data_reduction HKL
_computing_structure_refinement 'SHELXL-97 (Sheldrick, 1997)'
_computing_structure_solution 'SHELXS-97 (Sheldrick, 1990)'
_diffrn_ambient_temperature 120(2)
_diffrn_measured_fraction_theta_full 0.994
_diffrn_measured_fraction_theta_max 0.994
_diffrn_measurement_device_type 'Nonius KappaCCD'
_diffrn_measurement_method 'phi and omega scans'
_diffrn_radiation_monochromator graphite
_diffrn_radiation_source 'fine-focus sealed tube'
_diffrn_radiation_type MoK\a
_diffrn_radiation_wavelength 0.71073
_diffrn_reflns_av_R_equivalents 0.0450
_diffrn_reflns_av_sigmaI/netI 0.0433
_diffrn_reflns_limit_h_max 22
_diffrn_reflns_limit_h_min -22
_diffrn_reflns_limit_k_max 23
_diffrn_reflns_limit_k_min 0
_diffrn_reflns_limit_l_max 26
_diffrn_reflns_limit_l_min 0
_diffrn_reflns_number 49488
_diffrn_reflns_theta_full 25.68
_diffrn_reflns_theta_max 25.68
_diffrn_reflns_theta_min 2.81
_exptl_absorpt_coefficient_mu 0.520
_exptl_absorpt_correction_T_max 0.9795
_exptl_absorpt_correction_T_min 0.9168
_exptl_absorpt_correction_type empirical
_exptl_absorpt_process_details 'SHELXL-97 (Sheldrick, 1997)'
_exptl_crystal_colour orange
_exptl_crystal_density_diffrn 1.224
_exptl_crystal_density_method 'not measured'
_exptl_crystal_description plate
_exptl_crystal_F_000 3024
_exptl_crystal_size_max 0.17
_exptl_crystal_size_mid 0.13
_exptl_crystal_size_min 0.04
_refine_diff_density_max 1.563
_refine_diff_density_min -0.616
_refine_diff_density_rms 0.109
_refine_ls_extinction_method none
_refine_ls_goodness_of_fit_ref 1.052
_refine_ls_hydrogen_treatment mixed
_refine_ls_matrix_type full
_refine_ls_number_parameters 803
_refine_ls_number_reflns 14683
_refine_ls_number_restraints 30
_refine_ls_restrained_S_all 1.059
_refine_ls_R_factor_all 0.0742
_refine_ls_R_factor_gt 0.0580
_refine_ls_shift/su_max 0.001
_refine_ls_shift/su_mean 0.000
_refine_ls_structure_factor_coef Fsqd
_refine_ls_weighting_details 'calc w=1/[\s^2^(Fo^2^)+(0.0704P)^2^+27.2023P] where P=(Fo^2^+2Fc^2^)/3'
_refine_ls_weighting_scheme calc
_refine_ls_wR_factor_gt 0.1450
_refine_ls_wR_factor_ref 0.1525
_reflns_number_gt 12064
_reflns_number_total 14683
_reflns_threshold_expression >2sigma(I)
_cod_data_source_file ja103130u_si_001.cif
_cod_data_source_block m1069a
_cod_database_code 4102596

loop_
_symmetry_equiv_pos_as_xyz
'x, y, z'
'-x, y+1/2, -z+1/2'
'-x, -y, -z'
'x, -y-1/2, z-1/2'

loop_
_atom_site_label
_atom_site_type_symbol
_atom_site_fract_x
_atom_site_fract_y
_atom_site_fract_z
_atom_site_U_iso_or_equiv
_atom_site_adp_type
_atom_site_occupancy
_atom_site_symmetry_multiplicity
_atom_site_calc_flag
_atom_site_refinement_flags
Ru1 Ru 0.710140(19) 0.564003(17) 0.613419(15) 0.02041(10) Uani 1 1 d .
H1 H 0.646(3) 0.563(3) 0.563(2) 0.037(14) Uiso 1 1 d .
P1 P 0.77975(6) 0.63582(6) 0.55442(5) 0.0227(2) Uani 1 1 d .
P2 P 0.63591(6) 0.47047(6) 0.63796(5) 0.0240(2) Uani 1 1 d .
N1 N 0.7599(2) 0.48693(18) 0.55973(15) 0.0222(8) Uani 1 1 d .
C1 C 0.6535(3) 0.4139(2) 0.5730(2) 0.0280(10) Uani 1 1 d .
H1A H 0.6477 0.3650 0.5852 0.034 Uiso 1 1 calc R
H1B H 0.6162 0.4235 0.5389 0.034 Uiso 1 1 calc R
C2 C 0.7286(3) 0.4235(2) 0.55114(19) 0.0251(10) Uani 1 1 d .
C3 C 0.7622(3) 0.3718(2) 0.5208(2) 0.0309(11) Uani 1 1 d .
H3 H 0.7403 0.3273 0.5165 0.037 Uiso 1 1 calc R
C4 C 0.8280(3) 0.3853(2) 0.4965(2) 0.0339(11) Uani 1 1 d .
H4 H 0.8529 0.3496 0.4770 0.041 Uiso 1 1 calc R
C5 C 0.8576(3) 0.4511(2) 0.5008(2) 0.0307(10) Uani 1 1 d .
H5 H 0.9011 0.4618 0.4819 0.037 Uiso 1 1 calc R
C6 C 0.8229(3) 0.5013(2) 0.53302(19) 0.0252(9) Uani 1 1 d .
C7 C 0.8524(3) 0.5737(2) 0.5387(2) 0.0257(10) Uani 1 1 d .
H7A H 0.8737 0.5869 0.5005 0.031 Uiso 1 1 calc R
H7B H 0.8920 0.5756 0.5721 0.031 Uiso 1 1 calc R
C8 C 0.6598(3) 0.4132(2) 0.7064(2) 0.0273(10) Uani 1 1 d .
C9 C 0.7374(3) 0.3843(2) 0.6984(2) 0.0294(10) Uani 1 1 d .
H9A H 0.7553 0.3591 0.7352 0.044 Uiso 1 1 calc R
H9B H 0.7708 0.4226 0.6916 0.044 Uiso 1 1 calc R
H9C H 0.7353 0.3528 0.6635 0.044 Uiso 1 1 calc R
C10 C 0.6641(3) 0.4574(3) 0.7645(2) 0.0338(11) Uani 1 1 d .
H10A H 0.6148 0.4731 0.7723 0.051 Uiso 1 1 calc R
H10B H 0.6956 0.4976 0.7592 0.051 Uiso 1 1 calc R
H10C H 0.6846 0.4297 0.7990 0.051 Uiso 1 1 calc R
C11 C 0.6089(3) 0.3516(3) 0.7143(2) 0.0366(12) Uani 1 1 d .
H11A H 0.6284 0.3234 0.7487 0.055 Uiso 1 1 calc R
H11B H 0.6056 0.3235 0.6772 0.055 Uiso 1 1 calc R
H11C H 0.5600 0.3685 0.7219 0.055 Uiso 1 1 calc R
C12 C 0.5322(3) 0.4818(3) 0.6282(2) 0.0356(11) Uani 1 1 d .
C13 C 0.5050(3) 0.5063(3) 0.6886(3) 0.0473(14) Uani 1 1 d .
H13A H 0.5343 0.5460 0.7038 0.071 Uiso 1 1 calc R
H13B H 0.5101 0.4686 0.7184 0.071 Uiso 1 1 calc R
H13C H 0.4534 0.5199 0.6823 0.071 Uiso 1 1 calc R
C14 C 0.5122(3) 0.5375(3) 0.5804(3) 0.0453(14) Uani 1 1 d .
H14A H 0.4587 0.5399 0.5726 0.068 Uiso 1 1 calc R
H14B H 0.5341 0.5258 0.5426 0.068 Uiso 1 1 calc R
H14C H 0.5309 0.5823 0.5953 0.068 Uiso 1 1 calc R
C15 C 0.4916(3) 0.4153(3) 0.6073(3) 0.0467(14) Uani 1 1 d .
H15A H 0.5013 0.3792 0.6380 0.070 Uiso 1 1 calc R
H15B H 0.5090 0.3999 0.5686 0.070 Uiso 1 1 calc R
H15C H 0.4388 0.4244 0.6019 0.070 Uiso 1 1 calc R
C16 C 0.7341(3) 0.6578(2) 0.4765(2) 0.0288(10) Uani 1 1 d .
C17 C 0.6608(3) 0.6941(3) 0.4834(2) 0.0384(12) Uani 1 1 d .
H17A H 0.6697 0.7383 0.5043 0.058 Uiso 1 1 calc R
H17B H 0.6301 0.6647 0.5071 0.058 Uiso 1 1 calc R
H17C H 0.6358 0.7023 0.4431 0.058 Uiso 1 1 calc R
C18 C 0.7190(3) 0.5891(3) 0.4416(2) 0.0333(11) Uani 1 1 d .
H18A H 0.6898 0.5985 0.4033 0.050 Uiso 1 1 calc R
H18B H 0.6920 0.5576 0.4664 0.050 Uiso 1 1 calc R
H18C H 0.7657 0.5678 0.4330 0.050 Uiso 1 1 calc R
C19 C 0.7822(3) 0.7022(3) 0.4384(2) 0.0418(13) Uani 1 1 d .
H19A H 0.7611 0.7030 0.3961 0.063 Uiso 1 1 calc R
H19B H 0.8317 0.6826 0.4401 0.063 Uiso 1 1 calc R
H19C H 0.7845 0.7494 0.4546 0.063 Uiso 1 1 calc R
C20 C 0.8330(3) 0.7135(2) 0.5865(2) 0.0292(10) Uani 1 1 d .
C21 C 0.8554(3) 0.6973(2) 0.6534(2) 0.0353(12) Uani 1 1 d .
H21A H 0.8830 0.7364 0.6720 0.053 Uiso 1 1 calc R
H21B H 0.8862 0.6558 0.6561 0.053 Uiso 1 1 calc R
H21C H 0.8114 0.6893 0.6749 0.053 Uiso 1 1 calc R
C22 C 0.9028(3) 0.7287(3) 0.5549(3) 0.0388(12) Uani 1 1 d .
H22A H 0.9306 0.7656 0.5768 0.058 Uiso 1 1 calc R
H22B H 0.8896 0.7435 0.5129 0.058 Uiso 1 1 calc R
H22C H 0.9330 0.6868 0.5547 0.058 Uiso 1 1 calc R
C23 C 0.7820(3) 0.7772(2) 0.5850(2) 0.0383(12) Uani 1 1 d .
H23A H 0.7369 0.7653 0.6038 0.057 Uiso 1 1 calc R
H23B H 0.7699 0.7914 0.5428 0.057 Uiso 1 1 calc R
H23C H 0.8069 0.8152 0.6076 0.057 Uiso 1 1 calc R
C24 C 0.6590(3) 0.6318(2) 0.6499(2) 0.0307(11) Uani 1 1 d .
O1 O 0.6231(2) 0.67439(19) 0.66924(17) 0.0436(9) Uani 1 1 d .
N2 N 0.8041(2) 0.54381(19) 0.67880(17) 0.0232(8) Uani 1 1 d .
H2B H 0.837(3) 0.522(3) 0.662(2) 0.035(15) Uiso 1 1 d .
C25 C 0.8252(2) 0.5587(2) 0.73625(19) 0.0206(9) Uani 1 1 d .
C26 C 0.7827(2) 0.6025(2) 0.7726(2) 0.0249(9) Uani 1 1 d .
H26 H 0.7379 0.6215 0.7551 0.030 Uiso 1 1 calc R
C27 C 0.8049(2) 0.6175(2) 0.8317(2) 0.0243(9) Uani 1 1 d .
H27 H 0.7754 0.6462 0.8547 0.029 Uiso 1 1 calc R
C28 C 0.8710(2) 0.5906(2) 0.8585(2) 0.0237(9) Uani 1 1 d .
C29 C 0.9146(2) 0.5475(2) 0.8241(2) 0.0262(10) Uani 1 1 d .
H29 H 0.9597 0.5296 0.8420 0.031 Uiso 1 1 calc R
C30 C 0.8923(2) 0.5316(2) 0.7657(2) 0.0237(9) Uani 1 1 d .
H30 H 0.9217 0.5017 0.7436 0.028 Uiso 1 1 calc R
N3 N 0.8942(2) 0.60622(18) 0.91857(17) 0.0248(8) Uani 1 1 d .
O2 O 0.85248(19) 0.63738(16) 0.95164(15) 0.0331(8) Uani 1 1 d .
O3 O 0.95773(18) 0.58773(17) 0.93983(15) 0.0334(8) Uani 1 1 d .
Ru2 Ru 0.80974(2) 0.118265(17) 0.629592(16) 0.02186(11) Uani 1 1 d .
H2 H 0.743(3) 0.067(3) 0.630(3) 0.055(17) Uiso 1 1 d .
P3 P 0.80161(7) 0.07994(6) 0.52854(5) 0.0238(2) Uani 1 1 d .
P6 P 0.81297(7) 0.11151(6) 0.73675(5) 0.0265(3) Uani 1 1 d .
C31 C 0.8832(3) 0.0242(2) 0.5310(2) 0.0260(10) Uani 1 1 d .
H31A H 0.8756 -0.0125 0.4999 0.031 Uiso 1 1 calc R
H31B H 0.9261 0.0521 0.5213 0.031 Uiso 1 1 calc R
N4 N 0.8725(2) 0.02364(18) 0.64139(17) 0.0262(8) Uani 1 1 d .
C32 C 0.8987(2) -0.0085(2) 0.5924(2) 0.0237(9) Uani 1 1 d .
C33 C 0.9393(3) -0.0691(2) 0.5987(2) 0.0288(10) Uani 1 1 d .
H33 H 0.9571 -0.0907 0.5641 0.035 Uiso 1 1 calc R
C34 C 0.9535(3) -0.0979(2) 0.6566(2) 0.0335(11) Uani 1 1 d .
H34 H 0.9827 -0.1384 0.6621 0.040 Uiso 1 1 calc R
C35 C 0.9245(3) -0.0668(2) 0.7055(2) 0.0345(11) Uani 1 1 d .
H35 H 0.9337 -0.0858 0.7451 0.041 Uiso 1 1 calc R
C36 C 0.8814(3) -0.0071(2) 0.6969(2) 0.0320(11) Uani 1 1 d .
C37 C 0.8369(3) 0.0206(2) 0.7467(2) 0.0340(11) Uani 1 1 d .
H37A H 0.8655 0.0146 0.7864 0.041 Uiso 1 1 calc R
H37B H 0.7914 -0.0068 0.7475 0.041 Uiso 1 1 calc R
C38 C 0.8161(3) 0.1385(2) 0.4618(2) 0.0313(11) Uani 1 1 d .
C39 C 0.7449(3) 0.1772(3) 0.4429(2) 0.0439(14) Uani 1 1 d .
H39A H 0.7248 0.1967 0.4791 0.066 Uiso 1 1 calc R
H39B H 0.7093 0.1451 0.4228 0.066 Uiso 1 1 calc R
H39C H 0.7550 0.2147 0.4149 0.066 Uiso 1 1 calc R
C40 C 0.8741(3) 0.1921(2) 0.4836(2) 0.0400(13) Uani 1 1 d .
H40A H 0.8839 0.2227 0.4497 0.060 Uiso 1 1 calc R
H40B H 0.9195 0.1684 0.4982 0.060 Uiso 1 1 calc R
H40C H 0.8562 0.2196 0.5166 0.060 Uiso 1 1 calc R
C41 C 0.8445(3) 0.1010(3) 0.4065(2) 0.0358(12) Uani 1 1 d .
H41A H 0.8546 0.1351 0.3753 0.054 Uiso 1 1 calc R
H41B H 0.8074 0.0682 0.3897 0.054 Uiso 1 1 calc R
H41C H 0.8898 0.0760 0.4193 0.054 Uiso 1 1 calc R
C42 C 0.7209(3) 0.0201(2) 0.5084(2) 0.0335(11) Uani 1 1 d .
C43 C 0.6491(3) 0.0565(3) 0.5216(3) 0.0412(13) Uani 1 1 d .
H43A H 0.6427 0.0981 0.4964 0.062 Uiso 1 1 calc R
H43B H 0.6513 0.0695 0.5647 0.062 Uiso 1 1 calc R
H43C H 0.6077 0.0251 0.5123 0.062 Uiso 1 1 calc R
C44 C 0.7149(3) -0.0058(3) 0.4421(2) 0.0417(13) Uani 1 1 d .
H44A H 0.7621 -0.0253 0.4326 0.063 Uiso 1 1 calc R
H44B H 0.7020 0.0330 0.4147 0.063 Uiso 1 1 calc R
H44C H 0.6769 -0.0415 0.4370 0.063 Uiso 1 1 calc R
C45 C 0.7310(3) -0.0440(2) 0.5495(2) 0.0366(12) Uani 1 1 d .
H45A H 0.6870 -0.0729 0.5444 0.055 Uiso 1 1 calc R
H45B H 0.7390 -0.0293 0.5921 0.055 Uiso 1 1 calc R
H45C H 0.7735 -0.0706 0.5384 0.055 Uiso 1 1 calc R
C46 C 0.7224(3) 0.1172(3) 0.7734(2) 0.0393(12) Uani 1 1 d .
C47 C 0.6609(3) 0.0886(4) 0.7294(3) 0.0495(15) Uani 1 1 d .
H47A H 0.6150 0.0875 0.7494 0.074 Uiso 1 1 calc R
H47B H 0.6734 0.0417 0.7171 0.074 Uiso 1 1 calc R
H47C H 0.6548 0.1184 0.6933 0.074 Uiso 1 1 calc R
C48 C 0.7224(4) 0.0734(3) 0.8325(3) 0.0515(15) Uani 1 1 d .
H48A H 0.7606 0.0905 0.8624 0.077 Uiso 1 1 calc R
H48B H 0.7320 0.0249 0.8231 0.077 Uiso 1 1 calc R
H48C H 0.6745 0.0773 0.8491 0.077 Uiso 1 1 calc R
C49 C 0.7049(4) 0.1930(3) 0.7862(3) 0.0591(17) Uani 1 1 d .
H49A H 0.7094 0.2205 0.7493 0.089 Uiso 1 1 calc R
H49B H 0.7394 0.2105 0.8189 0.089 Uiso 1 1 calc R
H49C H 0.6548 0.1967 0.7984 0.089 Uiso 1 1 calc R
C50 C 0.8846(3) 0.1587(2) 0.7871(2) 0.0302(10) Uani 1 1 d .
C51 C 0.9587(3) 0.1294(3) 0.7674(2) 0.0386(12) Uani 1 1 d .
H51A H 0.9995 0.1572 0.7858 0.058 Uiso 1 1 calc R
H51B H 0.9587 0.1312 0.7230 0.058 Uiso 1 1 calc R
H51C H 0.9646 0.0813 0.7811 0.058 Uiso 1 1 calc R
C52 C 0.8832(3) 0.2356(3) 0.7744(2) 0.0400(12) Uani 1 1 d .
H52A H 0.8385 0.2557 0.7886 0.060 Uiso 1 1 calc R
H52B H 0.8840 0.2434 0.7306 0.060 Uiso 1 1 calc R
H52C H 0.9262 0.2574 0.7958 0.060 Uiso 1 1 calc R
C53 C 0.8851(3) 0.1448(3) 0.8549(2) 0.0382(12) Uani 1 1 d .
H53A H 0.9293 0.1650 0.8758 0.057 Uiso 1 1 calc R
H53B H 0.8849 0.0947 0.8620 0.057 Uiso 1 1 calc R
H53C H 0.8415 0.1655 0.8705 0.057 Uiso 1 1 calc R
C54 C 0.7433(3) 0.1890(2) 0.6170(2) 0.0256(10) Uani 1 1 d .
O4 O 0.69707(18) 0.22966(17) 0.60840(16) 0.0336(8) Uani 1 1 d .
N5 N 0.9156(2) 0.17071(19) 0.62365(17) 0.0248(8) Uani 1 1 d .
H5B H 0.952(3) 0.146(3) 0.623(2) 0.025(13) Uiso 1 1 d .
C55 C 0.9398(3) 0.2352(2) 0.62627(19) 0.0244(9) Uani 1 1 d .
C56 C 0.8903(3) 0.2924(2) 0.6277(2) 0.0257(10) Uani 1 1 d .
H56 H 0.8391 0.2835 0.6270 0.031 Uiso 1 1 calc R
C57 C 0.9142(2) 0.3590(2) 0.63017(19) 0.0241(9) Uani 1 1 d .
H57 H 0.8797 0.3954 0.6324 0.029 Uiso 1 1 calc R
C58 C 0.9890(3) 0.3746(2) 0.6295(2) 0.0253(10) Uani 1 1 d .
C59 C 1.0398(3) 0.3197(3) 0.6305(3) 0.0413(13) Uani 1 1 d .
H59 H 1.0909 0.3293 0.6325 0.050 Uiso 1 1 calc R
C60 C 1.0161(3) 0.2534(3) 0.6286(3) 0.0415(13) Uani 1 1 d .
H60 H 1.0515 0.2173 0.6289 0.050 Uiso 1 1 calc R
N6 N 1.0130(2) 0.44263(19) 0.62771(17) 0.0278(9) Uani 1 1 d .
O5 O 1.0804(2) 0.45549(18) 0.62250(18) 0.0418(9) Uani 1 1 d .
O6 O 0.96828(19) 0.49175(16) 0.63143(16) 0.0356(8) Uani 1 1 d .
O7 O 0.7522(5) -0.1481(4) 0.7576(4) 0.058(2) Uiso 0.50 1 d PD
C61 C 0.7134(5) -0.1001(5) 0.7178(4) 0.029(2) Uiso 0.50 1 d PD
H61A H 0.7136 -0.0544 0.7379 0.034 Uiso 0.50 1 calc PR
H61B H 0.7397 -0.0953 0.6806 0.034 Uiso 0.50 1 calc PR
C62 C 0.6435(8) -0.1184(8) 0.7019(7) 0.076(4) Uiso 0.50 1 d PD
H62A H 0.6391 -0.1405 0.6612 0.091 Uiso 0.50 1 calc PR
H62B H 0.6107 -0.0777 0.7012 0.091 Uiso 0.50 1 calc PR
C63 C 0.6254(7) -0.1686(7) 0.7501(7) 0.065(4) Uiso 0.50 1 d PD
H63A H 0.6090 -0.1442 0.7860 0.078 Uiso 0.50 1 calc PR
H63B H 0.5865 -0.2012 0.7344 0.078 Uiso 0.50 1 calc PR
C64 C 0.6945(5) -0.2048(5) 0.7651(5) 0.040(2) Uiso 0.50 1 d PD
H64A H 0.7006 -0.2437 0.7368 0.048 Uiso 0.50 1 calc PR
H64B H 0.6974 -0.2226 0.8073 0.048 Uiso 0.50 1 calc PR
O9 O 0.4633(9) 0.2779(7) 0.1580(7) 0.127(5) Uiso 0.50 1 d PD
C65 C 0.4973(11) 0.3076(9) 0.1083(9) 0.103(6) Uiso 0.50 1 d PD
H65A H 0.5511 0.3065 0.1179 0.124 Uiso 0.50 1 calc PR
H65B H 0.4861 0.2782 0.0720 0.124 Uiso 0.50 1 calc PR
C66 C 0.4772(11) 0.3739(9) 0.0939(8) 0.097(6) Uiso 0.50 1 d PD
H66A H 0.4342 0.3743 0.0636 0.116 Uiso 0.50 1 calc PR
H66B H 0.5180 0.3989 0.0766 0.116 Uiso 0.50 1 calc PR
C67 C 0.4585(12) 0.4073(9) 0.1520(9) 0.114(7) Uiso 0.50 1 d PD
H67A H 0.5027 0.4209 0.1782 0.136 Uiso 0.50 1 calc PR
H67B H 0.4256 0.4476 0.1450 0.136 Uiso 0.50 1 calc PR
C68 C 0.4232(12) 0.3510(10) 0.1747(10) 0.124(8) Uiso 0.50 1 d PD
H68A H 0.3715 0.3503 0.1574 0.149 Uiso 0.50 1 calc PR
H68B H 0.4232 0.3553 0.2194 0.149 Uiso 0.50 1 calc PR
O10 O 0.4987(7) 0.2921(7) -0.0687(6) 0.106(4) Uiso 0.50 1 d PD
C69 C 0.5365(11) 0.2519(10) -0.0209(8) 0.105(6) Uiso 0.50 1 d PD
H69A H 0.5749 0.2817 -0.0003 0.126 Uiso 0.50 1 calc PR
H69B H 0.5009 0.2412 0.0093 0.126 Uiso 0.50 1 calc PR
C70 C 0.5674(13) 0.1943(11) -0.0349(9) 0.128(8) Uiso 0.50 1 d PD
H70A H 0.5334 0.1546 -0.0332 0.153 Uiso 0.50 1 calc PR
H70B H 0.6124 0.1851 -0.0082 0.153 Uiso 0.50 1 calc PR
C71 C 0.5839(10) 0.2095(8) -0.0970(7) 0.087(5) Uiso 0.50 1 d PD
H71A H 0.6378 0.2097 -0.0989 0.104 Uiso 0.50 1 calc PR
H71B H 0.5636 0.1722 -0.1241 0.104 Uiso 0.50 1 calc PR
C72 C 0.5552(11) 0.2741(9) -0.1189(8) 0.105(6) Uiso 0.50 1 d PD
H72A H 0.5296 0.2695 -0.1600 0.126 Uiso 0.50 1 calc PR
H72B H 0.5942 0.3095 -0.1198 0.126 Uiso 0.50 1 calc PR

loop_
_atom_site_aniso_label
_atom_site_aniso_U_11
_atom_site_aniso_U_22
_atom_site_aniso_U_33
_atom_site_aniso_U_23
_atom_site_aniso_U_13
_atom_site_aniso_U_12
Ru1 0.02518(19) 0.01851(18) 0.01709(18) -0.00171(13) -0.00103(13) 0.00075(13)
P1 0.0275(6) 0.0183(5) 0.0217(6) 0.0015(4) -0.0021(5) -0.0004(4)
P2 0.0249(6) 0.0258(6) 0.0210(6) -0.0015(5) 0.0006(5) -0.0018(5)
N1 0.032(2) 0.0196(18) 0.0152(18) -0.0021(14) -0.0005(15) -0.0015(15)
C1 0.039(3) 0.023(2) 0.022(2) -0.0032(18) 0.002(2) -0.0076(19)
C2 0.039(3) 0.021(2) 0.015(2) 0.0007(17) 0.0014(18) -0.0039(19)
C3 0.051(3) 0.022(2) 0.021(2) -0.0015(18) 0.006(2) -0.003(2)
C4 0.057(3) 0.026(2) 0.020(2) -0.0017(19) 0.014(2) 0.008(2)
C5 0.038(3) 0.029(2) 0.027(2) 0.004(2) 0.012(2) 0.005(2)
C6 0.035(3) 0.022(2) 0.019(2) 0.0012(17) 0.0007(19) 0.0017(18)
C7 0.029(2) 0.025(2) 0.024(2) 0.0063(18) 0.0058(19) -0.0008(18)
C8 0.031(2) 0.028(2) 0.023(2) 0.0044(19) 0.0056(19) -0.0017(19)
C9 0.033(3) 0.025(2) 0.030(3) 0.0044(19) 0.003(2) 0.0008(19)
C10 0.038(3) 0.038(3) 0.025(2) 0.001(2) 0.002(2) -0.002(2)
C11 0.042(3) 0.032(3) 0.037(3) 0.004(2) 0.009(2) -0.006(2)
C12 0.026(3) 0.046(3) 0.035(3) -0.001(2) -0.001(2) 0.001(2)
C13 0.027(3) 0.068(4) 0.047(3) -0.003(3) 0.005(2) 0.007(3)
C14 0.030(3) 0.053(3) 0.050(3) 0.007(3) -0.014(2) -0.001(2)
C15 0.031(3) 0.056(3) 0.052(4) 0.002(3) -0.002(3) -0.015(3)
C16 0.038(3) 0.026(2) 0.021(2) 0.0049(18) -0.005(2) -0.002(2)
C17 0.042(3) 0.035(3) 0.036(3) 0.009(2) -0.009(2) 0.007(2)
C18 0.040(3) 0.036(3) 0.023(2) -0.001(2) -0.005(2) -0.004(2)
C19 0.051(3) 0.041(3) 0.032(3) 0.010(2) -0.002(2) -0.012(2)
C20 0.038(3) 0.016(2) 0.032(3) 0.0016(18) -0.006(2) -0.0038(19)
C21 0.047(3) 0.024(2) 0.033(3) -0.001(2) -0.010(2) -0.010(2)
C22 0.041(3) 0.029(3) 0.045(3) 0.005(2) -0.004(2) -0.011(2)
C23 0.056(3) 0.019(2) 0.038(3) -0.001(2) -0.007(2) 0.001(2)
C24 0.034(3) 0.030(2) 0.026(2) -0.003(2) -0.007(2) 0.002(2)
O1 0.047(2) 0.042(2) 0.041(2) -0.0118(17) -0.0016(17) 0.0188(18)
N2 0.026(2) 0.0195(18) 0.024(2) -0.0010(15) -0.0002(16) 0.0021(15)
C25 0.025(2) 0.019(2) 0.019(2) 0.0020(16) 0.0006(17) -0.0053(17)
C26 0.027(2) 0.021(2) 0.026(2) 0.0006(18) -0.0021(19) 0.0041(18)
C27 0.030(2) 0.020(2) 0.022(2) -0.0012(17) 0.0006(18) 0.0003(18)
C28 0.029(2) 0.019(2) 0.022(2) 0.0026(17) -0.0045(18) -0.0036(17)
C29 0.023(2) 0.024(2) 0.031(3) 0.0088(19) -0.0009(19) -0.0023(18)
C30 0.025(2) 0.023(2) 0.023(2) 0.0019(18) 0.0014(18) 0.0008(17)
N3 0.033(2) 0.0184(18) 0.022(2) 0.0064(15) -0.0052(17) -0.0063(15)
O2 0.046(2) 0.0271(17) 0.0256(17) -0.0046(14) -0.0035(15) 0.0024(15)
O3 0.0334(19) 0.0360(18) 0.0285(18) 0.0076(15) -0.0112(15) -0.0054(15)
Ru2 0.0315(2) 0.01587(18) 0.01795(19) 0.00044(13) 0.00046(14) -0.00309(14)
P3 0.0338(6) 0.0174(5) 0.0194(6) -0.0008(4) -0.0031(5) 0.0018(5)
P6 0.0335(7) 0.0260(6) 0.0201(6) 0.0021(5) 0.0026(5) -0.0055(5)
C31 0.031(2) 0.022(2) 0.024(2) -0.0047(18) -0.0038(19) 0.0006(18)
N4 0.037(2) 0.0162(17) 0.024(2) -0.0006(15) -0.0077(17) -0.0040(15)
C32 0.029(2) 0.020(2) 0.021(2) -0.0022(17) -0.0037(18) -0.0044(17)
C33 0.031(3) 0.023(2) 0.032(3) -0.0022(19) -0.004(2) -0.0003(19)
C34 0.041(3) 0.020(2) 0.037(3) 0.005(2) -0.012(2) 0.000(2)
C35 0.049(3) 0.024(2) 0.029(3) 0.006(2) -0.010(2) -0.003(2)
C36 0.049(3) 0.020(2) 0.027(3) 0.0023(19) -0.003(2) -0.004(2)
C37 0.047(3) 0.028(2) 0.027(3) 0.004(2) 0.003(2) -0.004(2)
C38 0.050(3) 0.024(2) 0.019(2) 0.0010(18) 0.000(2) 0.007(2)
C39 0.070(4) 0.035(3) 0.026(3) 0.005(2) -0.001(3) 0.020(3)
C40 0.074(4) 0.023(2) 0.024(3) 0.0021(19) 0.007(2) -0.003(2)
C41 0.054(3) 0.032(3) 0.021(2) -0.001(2) 0.000(2) 0.007(2)
C42 0.037(3) 0.028(2) 0.033(3) -0.005(2) -0.011(2) 0.002(2)
C43 0.037(3) 0.041(3) 0.044(3) -0.008(2) -0.006(2) 0.005(2)
C44 0.045(3) 0.040(3) 0.037(3) -0.011(2) -0.013(2) 0.000(2)
C45 0.043(3) 0.023(2) 0.042(3) -0.002(2) -0.008(2) -0.011(2)
C46 0.039(3) 0.044(3) 0.037(3) 0.010(2) 0.015(2) 0.003(2)
C47 0.035(3) 0.071(4) 0.044(3) 0.015(3) 0.011(3) -0.005(3)
C48 0.055(4) 0.067(4) 0.035(3) 0.009(3) 0.014(3) -0.009(3)
C49 0.061(4) 0.062(4) 0.057(4) 0.014(3) 0.027(3) 0.016(3)
C50 0.042(3) 0.029(2) 0.019(2) 0.0000(18) -0.004(2) -0.004(2)
C51 0.036(3) 0.042(3) 0.037(3) 0.000(2) -0.002(2) 0.001(2)
C52 0.056(3) 0.031(3) 0.033(3) -0.004(2) 0.004(2) -0.009(2)
C53 0.054(3) 0.038(3) 0.022(2) -0.004(2) 0.000(2) -0.003(2)
C54 0.036(3) 0.022(2) 0.019(2) -0.0009(17) 0.0047(19) -0.011(2)
O4 0.0319(19) 0.0290(18) 0.040(2) -0.0021(15) 0.0029(15) 0.0034(15)
N5 0.032(2) 0.0180(18) 0.024(2) -0.0017(15) 0.0043(17) 0.0018(17)
C55 0.036(3) 0.021(2) 0.017(2) -0.0041(17) 0.0084(18) -0.0031(18)
C56 0.028(2) 0.023(2) 0.026(2) -0.0001(18) 0.0008(19) -0.0006(18)
C57 0.032(2) 0.020(2) 0.021(2) -0.0005(17) 0.0031(18) 0.0014(18)
C58 0.036(3) 0.018(2) 0.023(2) -0.0042(17) 0.0092(19) -0.0028(18)
C59 0.032(3) 0.032(3) 0.062(4) -0.012(3) 0.018(3) -0.001(2)
C60 0.033(3) 0.024(2) 0.069(4) -0.009(2) 0.014(3) 0.001(2)
N6 0.039(2) 0.024(2) 0.0206(19) -0.0029(15) 0.0052(17) -0.0060(17)
O5 0.041(2) 0.0332(19) 0.053(2) -0.0078(17) 0.0183(18) -0.0133(16)
O6 0.042(2) 0.0181(16) 0.046(2) -0.0001(14) -0.0034(16) -0.0006(14)

loop_
_atom_type_symbol
_atom_type_description
_atom_type_scat_dispersion_real
_atom_type_scat_dispersion_imag
_atom_type_scat_source
Ru Ru -1.2594 0.8363 'International Tables Vol C Tables 4.2.6.8 and 6.1.1.4'
N N 0.0061 0.0033 'International Tables Vol C Tables 4.2.6.8 and 6.1.1.4'
P P 0.1023 0.0942 'International Tables Vol C Tables 4.2.6.8 and 6.1.1.4'
C C 0.0033 0.0016 'International Tables Vol C Tables 4.2.6.8 and 6.1.1.4'
H H 0.0000 0.0000 'International Tables Vol C Tables 4.2.6.8 and 6.1.1.4'
O O 0.0106 0.0060 'International Tables Vol C Tables 4.2.6.8 and 6.1.1.4'

loop_
_geom_angle_atom_site_label_1
_geom_angle_atom_site_label_2
_geom_angle_atom_site_label_3
_geom_angle
C24 Ru1 N1 172.12(17)
C24 Ru1 N2 103.83(18)
N1 Ru1 N2 83.97(14)
C24 Ru1 P1 97.99(16)
N1 Ru1 P1 80.31(10)
N2 Ru1 P1 92.24(10)
C24 Ru1 P2 97.16(16)
N1 Ru1 P2 82.64(10)
N2 Ru1 P2 98.53(10)
P1 Ru1 P2 158.74(4)
C24 Ru1 H1 86.6(19)
N1 Ru1 H1 85.8(19)
N2 Ru1 H1 168.5(18)
P1 Ru1 H1 91.0(19)
P2 Ru1 H1 75.1(19)
C7 P1 C20 103.2(2)
C7 P1 C16 104.3(2)
C20 P1 C16 109.6(2)
C7 P1 Ru1 98.67(14)
C20 P1 Ru1 123.16(16)
C16 P1 Ru1 114.60(15)
C1 P2 C8 103.2(2)
C1 P2 C12 102.3(2)
C8 P2 C12 108.7(2)
C1 P2 Ru1 97.87(15)
C8 P2 Ru1 122.20(15)
C12 P2 Ru1 118.32(17)
C2 N1 C6 118.9(4)
C2 N1 Ru1 120.6(3)
C6 N1 Ru1 120.5(3)
C2 C1 P2 113.2(3)
C2 C1 H1A 108.9
P2 C1 H1A 108.9
C2 C1 H1B 108.9
P2 C1 H1B 108.9
H1A C1 H1B 107.7
N1 C2 C3 121.6(4)
N1 C2 C1 116.9(4)
C3 C2 C1 121.4(4)
C2 C3 C4 119.2(4)
C2 C3 H3 120.4
C4 C3 H3 120.4
C5 C4 C3 119.8(4)
C5 C4 H4 120.1
C3 C4 H4 120.1
C4 C5 C6 119.0(4)
C4 C5 H5 120.5
C6 C5 H5 120.5
N1 C6 C5 121.1(4)
N1 C6 C7 117.6(4)
C5 C6 C7 121.2(4)
C6 C7 P1 111.3(3)
C6 C7 H7A 109.4
P1 C7 H7A 109.4
C6 C7 H7B 109.4
P1 C7 H7B 109.4
H7A C7 H7B 108.0
C11 C8 C10 109.2(4)
C11 C8 C9 107.8(4)
C10 C8 C9 108.0(4)
C11 C8 P2 116.2(3)
C10 C8 P2 109.4(3)
C9 C8 P2 106.0(3)
C8 C9 H9A 109.5
C8 C9 H9B 109.5
H9A C9 H9B 109.5
C8 C9 H9C 109.5
H9A C9 H9C 109.5
H9B C9 H9C 109.5
C8 C10 H10A 109.5
C8 C10 H10B 109.5
H10A C10 H10B 109.5
C8 C10 H10C 109.5
H10A C10 H10C 109.5
H10B C10 H10C 109.5
C8 C11 H11A 109.5
C8 C11 H11B 109.5
H11A C11 H11B 109.5
C8 C11 H11C 109.5
H11A C11 H11C 109.5
H11B C11 H11C 109.5
C14 C12 C13 107.8(5)
C14 C12 C15 107.4(4)
C13 C12 C15 109.7(5)
C14 C12 P2 109.8(4)
C13 C12 P2 109.0(3)
C15 C12 P2 113.0(4)
C12 C13 H13A 109.5
C12 C13 H13B 109.5
H13A C13 H13B 109.5
C12 C13 H13C 109.5
H13A C13 H13C 109.5
H13B C13 H13C 109.5
C12 C14 H14A 109.5
C12 C14 H14B 109.5
H14A C14 H14B 109.5
C12 C14 H14C 109.5
H14A C14 H14C 109.5
H14B C14 H14C 109.5
C12 C15 H15A 109.5
C12 C15 H15B 109.5
H15A C15 H15B 109.5
C12 C15 H15C 109.5
H15A C15 H15C 109.5
H15B C15 H15C 109.5
C19 C16 C17 110.1(4)
C19 C16 C18 107.3(4)
C17 C16 C18 108.6(4)
C19 C16 P1 113.2(3)
C17 C16 P1 109.7(3)
C18 C16 P1 107.8(3)
C16 C17 H17A 109.5
C16 C17 H17B 109.5
H17A C17 H17B 109.5
C16 C17 H17C 109.5
H17A C17 H17C 109.5
H17B C17 H17C 109.5
C16 C18 H18A 109.5
C16 C18 H18B 109.5
H18A C18 H18B 109.5
C16 C18 H18C 109.5
H18A C18 H18C 109.5
H18B C18 H18C 109.5
C16 C19 H19A 109.5
C16 C19 H19B 109.5
H19A C19 H19B 109.5
C16 C19 H19C 109.5
H19A C19 H19C 109.5
H19B C19 H19C 109.5
C22 C20 C21 108.1(4)
C22 C20 C23 111.2(4)
C21 C20 C23 107.3(4)
C22 C20 P1 113.9(3)
C21 C20 P1 106.7(3)
C23 C20 P1 109.4(3)
C20 C21 H21A 109.5
C20 C21 H21B 109.5
H21A C21 H21B 109.5
C20 C21 H21C 109.5
H21A C21 H21C 109.5
H21B C21 H21C 109.5
C20 C22 H22A 109.5
C20 C22 H22B 109.5
H22A C22 H22B 109.5
C20 C22 H22C 109.5
H22A C22 H22C 109.5
H22B C22 H22C 109.5
C20 C23 H23A 109.5
C20 C23 H23B 109.5
H23A C23 H23B 109.5
C20 C23 H23C 109.5
H23A C23 H23C 109.5
H23B C23 H23C 109.5
O1 C24 Ru1 175.0(4)
C25 N2 Ru1 138.1(3)
C25 N2 H2B 111(4)
Ru1 N2 H2B 111(4)
N2 C25 C26 122.2(4)
N2 C25 C30 121.6(4)
C26 C25 C30 116.2(4)
C27 C26 C25 121.7(4)
C27 C26 H26 119.1
C25 C26 H26 119.1
C26 C27 C28 120.3(4)
C26 C27 H27 119.8
C28 C27 H27 119.8
N3 C28 C27 120.6(4)
N3 C28 C29 119.7(4)
C27 C28 C29 119.7(4)
C30 C29 C28 120.2(4)
C30 C29 H29 119.9
C28 C29 H29 119.9
C29 C30 C25 121.8(4)
C29 C30 H30 119.1
C25 C30 H30 119.1
O2 N3 O3 120.2(4)
O2 N3 C28 120.4(4)
O3 N3 C28 119.4(4)
C54 Ru2 N4 170.42(17)
C54 Ru2 N5 102.90(17)
N4 Ru2 N5 86.34(14)
C54 Ru2 P3 95.79(14)
N4 Ru2 P3 80.76(10)
N5 Ru2 P3 94.45(10)
C54 Ru2 P6 98.95(14)
N4 Ru2 P6 82.11(10)
N5 Ru2 P6 97.70(10)
P3 Ru2 P6 158.27(4)
C54 Ru2 H2 88(2)
N4 Ru2 H2 83(2)
N5 Ru2 H2 168(2)
P3 Ru2 H2 79(2)
P6 Ru2 H2 85(2)
C31 P3 C38 102.1(2)
C31 P3 C42 105.3(2)
C38 P3 C42 109.7(2)
C31 P3 Ru2 99.65(14)
C38 P3 Ru2 123.30(15)
C42 P3 Ru2 113.81(17)
C37 P6 C50 104.3(2)
C37 P6 C46 102.3(2)
C50 P6 C46 108.0(2)
C37 P6 Ru2 99.24(16)
C50 P6 Ru2 121.55(15)
C46 P6 Ru2 117.98(18)
C32 C31 P3 111.5(3)
C32 C31 H31A 109.3
P3 C31 H31A 109.3
C32 C31 H31B 109.3
P3 C31 H31B 109.3
H31A C31 H31B 108.0
C36 N4 C32 119.3(4)
C36 N4 Ru2 120.1(3)
C32 N4 Ru2 120.4(3)
N4 C32 C33 121.6(4)
N4 C32 C31 118.0(4)
C33 C32 C31 120.3(4)
C32 C33 C34 119.0(5)
C32 C33 H33 120.5
C34 C33 H33 120.5
C35 C34 C33 119.1(4)
C35 C34 H34 120.5
C33 C34 H34 120.5
C34 C35 C36 120.0(4)
C34 C35 H35 120.0
C36 C35 H35 120.0
N4 C36 C35 120.5(5)
N4 C36 C37 117.8(4)
C35 C36 C37 121.4(4)
C36 C37 P6 113.0(3)
C36 C37 H37A 109.0
P6 C37 H37A 109.0
C36 C37 H37B 109.0
P6 C37 H37B 109.0
H37A C37 H37B 107.8
C39 C38 C40 107.9(4)
C39 C38 C41 110.4(4)
C40 C38 C41 107.2(4)
C39 C38 P3 109.6(4)
C40 C38 P3 107.3(3)
C41 C38 P3 114.3(3)
C38 C39 H39A 109.5
C38 C39 H39B 109.5
H39A C39 H39B 109.5
C38 C39 H39C 109.5
H39A C39 H39C 109.5
H39B C39 H39C 109.5
C38 C40 H40A 109.5
C38 C40 H40B 109.5
H40A C40 H40B 109.5
C38 C40 H40C 109.5
H40A C40 H40C 109.5
H40B C40 H40C 109.5
C38 C41 H41A 109.5
C38 C41 H41B 109.5
H41A C41 H41B 109.5
C38 C41 H41C 109.5
H41A C41 H41C 109.5
H41B C41 H41C 109.5
C45 C42 C43 108.6(5)
C45 C42 C44 107.1(4)
C43 C42 C44 109.4(4)
C45 C42 P3 107.4(3)
C43 C42 P3 109.6(3)
C44 C42 P3 114.5(4)
C42 C43 H43A 109.5
C42 C43 H43B 109.5
H43A C43 H43B 109.5
C42 C43 H43C 109.5
H43A C43 H43C 109.5
H43B C43 H43C 109.5
C42 C44 H44A 109.5
C42 C44 H44B 109.5
H44A C44 H44B 109.5
C42 C44 H44C 109.5
H44A C44 H44C 109.5
H44B C44 H44C 109.5
C42 C45 H45A 109.5
C42 C45 H45B 109.5
H45A C45 H45B 109.5
C42 C45 H45C 109.5
H45A C45 H45C 109.5
H45B C45 H45C 109.5
C47 C46 C49 108.0(5)
C47 C46 C48 106.6(5)
C49 C46 C48 110.7(5)
C47 C46 P6 109.3(4)
C49 C46 P6 109.6(4)
C48 C46 P6 112.6(4)
C46 C47 H47A 109.5
C46 C47 H47B 109.5
H47A C47 H47B 109.5
C46 C47 H47C 109.5
H47A C47 H47C 109.5
H47B C47 H47C 109.5
C46 C48 H48A 109.5
C46 C48 H48B 109.5
H48A C48 H48B 109.5
C46 C48 H48C 109.5
H48A C48 H48C 109.5
H48B C48 H48C 109.5
C46 C49 H49A 109.5
C46 C49 H49B 109.5
H49A C49 H49B 109.5
C46 C49 H49C 109.5
H49A C49 H49C 109.5
H49B C49 H49C 109.5
C52 C50 C53 110.8(4)
C52 C50 C51 107.9(4)
C53 C50 C51 105.8(4)
C52 C50 P6 111.5(3)
C53 C50 P6 116.4(4)
C51 C50 P6 103.8(3)
C50 C51 H51A 109.5
C50 C51 H51B 109.5
H51A C51 H51B 109.5
C50 C51 H51C 109.5
H51A C51 H51C 109.5
H51B C51 H51C 109.5
C50 C52 H52A 109.5
C50 C52 H52B 109.5
H52A C52 H52B 109.5
C50 C52 H52C 109.5
H52A C52 H52C 109.5
H52B C52 H52C 109.5
C50 C53 H53A 109.5
C50 C53 H53B 109.5
H53A C53 H53B 109.5
C50 C53 H53C 109.5
H53A C53 H53C 109.5
H53B C53 H53C 109.5
O4 C54 Ru2 174.6(4)
C55 N5 Ru2 136.5(3)
C55 N5 H5B 107(4)
Ru2 N5 H5B 116(3)
N5 C55 C56 121.3(4)
N5 C55 C60 123.6(4)
C56 C55 C60 115.2(4)
C57 C56 C55 122.0(4)
C57 C56 H56 119.0
C55 C56 H56 119.0
C56 C57 C58 121.0(4)
C56 C57 H57 119.5
C58 C57 H57 119.5
N6 C58 C57 121.1(4)
N6 C58 C59 120.3(4)
C57 C58 C59 118.6(4)
C60 C59 C58 120.3(5)
C60 C59 H59 119.8
C58 C59 H59 119.8
C59 C60 C55 122.7(5)
C59 C60 H60 118.7
C55 C60 H60 118.7
O6 N6 O5 119.8(4)
O6 N6 C58 120.2(4)
O5 N6 C58 119.9(4)
C61 O7 C64 102.5(7)
C62 C61 O7 113.9(9)
C62 C61 H61A 108.8
O7 C61 H61A 108.8
C62 C61 H61B 108.8
O7 C61 H61B 108.8
H61A C61 H61B 107.7
C61 C62 C63 104.2(11)
C61 C62 H62A 110.9
C63 C62 H62A 110.9
C61 C62 H62B 110.9
C63 C62 H62B 110.9
H62A C62 H62B 108.9
C64 C63 C62 103.6(10)
C64 C63 H63A 111.0
C62 C63 H63A 111.0
C64 C63 H63B 111.0
C62 C63 H63B 111.0
H63A C63 H63B 109.0
C63 C64 O7 102.9(8)
C63 C64 H64A 111.2
O7 C64 H64A 111.2
C63 C64 H64B 111.2
O7 C64 H64B 111.2
H64A C64 H64B 109.1
C65 O9 C68 93.3(11)
C66 C65 O9 115.6(14)
O9 C65 C67 81.1(9)
C66 C65 H65A 108.4
O9 C65 H65A 108.4
C67 C65 H65A 105.3
C66 C65 H65B 108.4
O9 C65 H65B 108.4
C67 C65 H65B 140.4
H65A C65 H65B 107.4
C65 C66 C67 106.3(14)
C65 C66 H66A 110.5
C67 C66 H66A 110.5
C65 C66 H66B 110.5
C67 C66 H66B 110.5
H66A C66 H66B 108.7
C68 C67 C66 96.6(14)
C68 C67 C65 70.1(10)
C68 C67 H67A 112.4
C66 C67 H67A 112.4
C65 C67 H67A 101.7
C68 C67 H67B 112.4
C66 C67 H67B 112.4
C65 C67 H67B 143.2
H67A C67 H67B 110.0
C67 C68 O9 111.4(14)
C67 C68 H68A 109.3
O9 C68 H68A 109.3
C67 C68 H68B 109.3
O9 C68 H68B 109.3
H68A C68 H68B 108.0
C69 O10 C72 95.2(11)
C70 C69 O10 118.8(16)
C70 C69 H69A 107.6
O10 C69 H69A 107.6
C70 C69 H69B 107.6
O10 C69 H69B 107.6
H69A C69 H69B 107.1
C69 C70 C71 100.2(14)
C69 C70 H70A 111.7
C71 C70 H70A 111.7
C69 C70 H70B 111.7
C71 C70 H70B 111.7
H70A C70 H70B 109.5
C72 C71 C70 113.4(14)
C72 C71 H71A 108.9
C70 C71 H71A 108.9
C72 C71 H71B 108.9
C70 C71 H71B 108.9
H71A C71 H71B 107.7
C71 C72 O10 101.2(12)
C71 C72 H72A 111.5
O10 C72 H72A 111.5
C71 C72 H72B 111.5
O10 C72 H72B 111.5
H72A C72 H72B 109.3

loop_
_geom_bond_atom_site_label_1
_geom_bond_atom_site_label_2
_geom_bond_distance
Ru1 C24 1.833(5)
Ru1 N1 2.151(4)
Ru1 N2 2.187(4)
Ru1 P1 2.3477(12)
Ru1 P2 2.3505(12)
Ru1 H1 1.56(5)
P1 C7 1.844(5)
P1 C20 1.896(4)
P1 C16 1.898(5)
P2 C1 1.852(5)
P2 C8 1.896(5)
P2 C12 1.905(5)
N1 C2 1.360(5)
N1 C6 1.365(6)
C1 C2 1.504(7)
C1 H1A 0.9900
C1 H1B 0.9900
C2 C3 1.375(7)
C3 C4 1.382(7)
C3 H3 0.9500
C4 C5 1.382(7)
C4 H4 0.9500
C5 C6 1.387(6)
C5 H5 0.9500
C6 C7 1.503(6)
C7 H7A 0.9900
C7 H7B 0.9900
C8 C11 1.529(6)
C8 C10 1.538(7)
C8 C9 1.549(6)
C9 H9A 0.9800
C9 H9B 0.9800
C9 H9C 0.9800
C10 H10A 0.9800
C10 H10B 0.9800
C10 H10C 0.9800
C11 H11A 0.9800
C11 H11B 0.9800
C11 H11C 0.9800
C12 C14 1.531(7)
C12 C13 1.535(7)
C12 C15 1.535(7)
C13 H13A 0.9800
C13 H13B 0.9800
C13 H13C 0.9800
C14 H14A 0.9800
C14 H14B 0.9800
C14 H14C 0.9800
C15 H15A 0.9800
C15 H15B 0.9800
C15 H15C 0.9800
C16 C19 1.527(7)
C16 C17 1.531(7)
C16 C18 1.548(6)
C17 H17A 0.9800
C17 H17B 0.9800
C17 H17C 0.9800
C18 H18A 0.9800
C18 H18B 0.9800
C18 H18C 0.9800
C19 H19A 0.9800
C19 H19B 0.9800
C19 H19C 0.9800
C20 C22 1.532(7)
C20 C21 1.532(7)
C20 C23 1.543(7)
C21 H21A 0.9800
C21 H21B 0.9800
C21 H21C 0.9800
C22 H22A 0.9800
C22 H22B 0.9800
C22 H22C 0.9800
C23 H23A 0.9800
C23 H23B 0.9800
C23 H23C 0.9800
C24 O1 1.157(6)
N2 C25 1.327(6)
N2 H2B 0.84(6)
C25 C26 1.437(6)
C25 C30 1.441(6)
C26 C27 1.364(6)
C26 H26 0.9500
C27 C28 1.402(6)
C27 H27 0.9500
C28 N3 1.392(6)
C28 C29 1.417(7)
C29 C30 1.355(6)
C29 H29 0.9500
C30 H30 0.9500
N3 O2 1.252(5)
N3 O3 1.269(5)
Ru2 C54 1.835(5)
Ru2 N4 2.164(4)
Ru2 N5 2.199(4)
Ru2 P3 2.3430(12)
Ru2 P6 2.3641(12)
Ru2 H2 1.57(6)
P3 C31 1.838(5)
P3 C38 1.893(5)
P3 C42 1.899(5)
P6 C37 1.820(5)
P6 C50 1.883(5)
P6 C46 1.904(5)
C31 C32 1.501(6)
C31 H31A 0.9900
C31 H31B 0.9900
N4 C36 1.359(6)
N4 C32 1.366(6)
C32 C33 1.389(6)
C33 C34 1.399(7)
C33 H33 0.9500
C34 C35 1.380(7)
C34 H34 0.9500
C35 C36 1.402(7)
C35 H35 0.9500
C36 C37 1.517(7)
C37 H37A 0.9900
C37 H37B 0.9900
C38 C39 1.530(7)
C38 C40 1.534(7)
C38 C41 1.546(7)
C39 H39A 0.9800
C39 H39B 0.9800
C39 H39C 0.9800
C40 H40A 0.9800
C40 H40B 0.9800
C40 H40C 0.9800
C41 H41A 0.9800
C41 H41B 0.9800
C41 H41C 0.9800
C42 C45 1.539(7)
C42 C43 1.539(7)
C42 C44 1.541(7)
C43 H43A 0.9800
C43 H43B 0.9800
C43 H43C 0.9800
C44 H44A 0.9800
C44 H44B 0.9800
C44 H44C 0.9800
C45 H45A 0.9800
C45 H45B 0.9800
C45 H45C 0.9800
C46 C47 1.530(8)
C46 C49 1.532(8)
C46 C48 1.554(7)
C47 H47A 0.9800
C47 H47B 0.9800
C47 H47C 0.9800
C48 H48A 0.9800
C48 H48B 0.9800
C48 H48C 0.9800
C49 H49A 0.9800
C49 H49B 0.9800
C49 H49C 0.9800
C50 C52 1.512(7)
C50 C53 1.519(7)
C50 C51 1.564(7)
C51 H51A 0.9800
C51 H51B 0.9800
C51 H51C 0.9800
C52 H52A 0.9800
C52 H52B 0.9800
C52 H52C 0.9800
C53 H53A 0.9800
C53 H53B 0.9800
C53 H53C 0.9800
C54 O4 1.159(6)
N5 C55 1.323(6)
N5 H5B 0.82(5)
C55 C56 1.431(6)
C55 C60 1.436(7)
C56 C57 1.359(6)
C56 H56 0.9500
C57 C58 1.404(6)
C57 H57 0.9500
C58 N6 1.387(6)
C58 C59 1.409(7)
C59 C60 1.353(7)
C59 H59 0.9500
C60 H60 0.9500
N6 O6 1.261(5)
N6 O5 1.271(5)
O7 C61 1.426(11)
O7 C64 1.539(12)
C61 C62 1.345(15)
C61 H61A 0.9900
C61 H61B 0.9900
C62 C63 1.497(16)
C62 H62A 0.9900
C62 H62B 0.9900
C63 C64 1.458(14)
C63 H63A 0.9900
C63 H63B 0.9900
C64 H64A 0.9900
C64 H64B 0.9900
O9 C65 1.423(16)
O9 C68 1.647(16)
C65 C66 1.364(17)
C65 H65A 0.9900
C65 H65B 0.9900
C66 C67 1.500(18)
C66 H66A 0.9900
C66 H66B 0.9900
C67 C68 1.380(18)
C67 H67A 0.9900
C67 H67B 0.9900
C68 H68A 0.9900
C68 H68B 0.9900
O10 C69 1.440(15)
O10 C72 1.614(16)
C69 C70 1.297(18)
C69 H69A 0.9900
C69 H69B 0.9900
C70 C71 1.458(18)
C70 H70A 0.9900
C70 H70B 0.9900
C71 C72 1.423(17)
C71 H71A 0.9900
C71 H71B 0.9900
C72 H72A 0.9900
C72 H72B 0.9900

loop_
_geom_torsion_atom_site_label_1
_geom_torsion_atom_site_label_2
_geom_torsion_atom_site_label_3
_geom_torsion_atom_site_label_4
_geom_torsion
C24 Ru1 P1 C7 161.3(2)
N1 Ru1 P1 C7 -26.47(18)
N2 Ru1 P1 C7 57.02(18)
P2 Ru1 P1 C7 -63.6(2)
C24 Ru1 P1 C20 49.2(2)
N1 Ru1 P1 C20 -138.6(2)
N2 Ru1 P1 C20 -55.1(2)
P2 Ru1 P1 C20 -175.73(19)
C24 Ru1 P1 C16 -88.6(2)
N1 Ru1 P1 C16 83.63(19)
N2 Ru1 P1 C16 167.12(19)
P2 Ru1 P1 C16 46.5(2)
C24 Ru1 P2 C1 152.5(2)
N1 Ru1 P2 C1 -19.58(18)
N2 Ru1 P2 C1 -102.31(19)
P1 Ru1 P2 C1 17.3(2)
C24 Ru1 P2 C8 -96.5(2)
N1 Ru1 P2 C8 91.5(2)
N2 Ru1 P2 C8 8.7(2)
P1 Ru1 P2 C8 128.36(19)
C24 Ru1 P2 C12 43.8(2)
N1 Ru1 P2 C12 -128.2(2)
N2 Ru1 P2 C12 149.1(2)
P1 Ru1 P2 C12 -91.3(2)
N2 Ru1 N1 C2 109.4(3)
P1 Ru1 N1 C2 -157.3(3)
P2 Ru1 N1 C2 9.9(3)
N2 Ru1 N1 C6 -71.6(3)
P1 Ru1 N1 C6 21.8(3)
P2 Ru1 N1 C6 -171.0(3)
C8 P2 C1 C2 -95.1(3)
C12 P2 C1 C2 152.1(3)
Ru1 P2 C1 C2 30.7(3)
C6 N1 C2 C3 5.7(6)
Ru1 N1 C2 C3 -175.2(3)
C6 N1 C2 C1 -170.6(4)
Ru1 N1 C2 C1 8.5(5)
P2 C1 C2 N1 -28.3(5)
P2 C1 C2 C3 155.4(4)
N1 C2 C3 C4 -2.3(7)
C1 C2 C3 C4 173.8(4)
C2 C3 C4 C5 -2.8(7)
C3 C4 C5 C6 4.3(7)
C2 N1 C6 C5 -4.1(6)
Ru1 N1 C6 C5 176.8(3)
C2 N1 C6 C7 174.7(4)
Ru1 N1 C6 C7 -4.4(5)
C4 C5 C6 N1 -0.9(7)
C4 C5 C6 C7 -179.6(4)
N1 C6 C7 P1 -22.4(5)
C5 C6 C7 P1 156.4(4)
C20 P1 C7 C6 160.8(3)
C16 P1 C7 C6 -84.6(3)
Ru1 P1 C7 C6 33.7(3)
C1 P2 C8 C11 -68.0(4)
C12 P2 C8 C11 40.1(4)
Ru1 P2 C8 C11 -176.3(3)
C1 P2 C8 C10 167.9(3)
C12 P2 C8 C10 -84.0(4)
Ru1 P2 C8 C10 59.6(4)
C1 P2 C8 C9 51.6(3)
C12 P2 C8 C9 159.7(3)
Ru1 P2 C8 C9 -56.7(3)
C1 P2 C12 C14 -81.0(4)
C8 P2 C12 C14 170.3(4)
Ru1 P2 C12 C14 25.1(4)
C1 P2 C12 C13 161.1(4)
C8 P2 C12 C13 52.4(4)
Ru1 P2 C12 C13 -92.8(4)
C1 P2 C12 C15 38.8(4)
C8 P2 C12 C15 -69.9(4)
Ru1 P2 C12 C15 144.9(3)
C7 P1 C16 C19 -71.0(4)
C20 P1 C16 C19 38.9(4)
Ru1 P1 C16 C19 -177.7(3)
C7 P1 C16 C17 165.6(3)
C20 P1 C16 C17 -84.5(4)
Ru1 P1 C16 C17 58.9(3)
C7 P1 C16 C18 47.4(4)
C20 P1 C16 C18 157.4(3)
Ru1 P1 C16 C18 -59.3(4)
C7 P1 C20 C22 38.9(4)
C16 P1 C20 C22 -71.8(4)
Ru1 P1 C20 C22 148.7(3)
C7 P1 C20 C21 -80.2(4)
C16 P1 C20 C21 169.1(3)
Ru1 P1 C20 C21 29.6(4)
C7 P1 C20 C23 164.0(3)
C16 P1 C20 C23 53.4(4)
Ru1 P1 C20 C23 -86.2(3)
C24 Ru1 N2 C25 12.6(5)
N1 Ru1 N2 C25 -168.6(4)
P1 Ru1 N2 C25 111.4(4)
P2 Ru1 N2 C25 -87.0(4)
Ru1 N2 C25 C26 -3.5(7)
Ru1 N2 C25 C30 176.4(3)
N2 C25 C26 C27 180.0(4)
C30 C25 C26 C27 0.1(6)
C25 C26 C27 C28 0.6(7)
C26 C27 C28 N3 179.5(4)
C26 C27 C28 C29 -0.3(6)
N3 C28 C29 C30 179.5(4)
C27 C28 C29 C30 -0.7(6)
C28 C29 C30 C25 1.4(6)
N2 C25 C30 C29 179.0(4)
C26 C25 C30 C29 -1.1(6)
C27 C28 N3 O2 8.6(6)
C29 C28 N3 O2 -171.6(4)
C27 C28 N3 O3 -172.3(4)
C29 C28 N3 O3 7.5(6)
C54 Ru2 P3 C31 165.7(2)
N4 Ru2 P3 C31 -23.31(18)
N5 Ru2 P3 C31 62.24(18)
P6 Ru2 P3 C31 -61.7(2)
C54 Ru2 P3 C38 54.2(2)
N4 Ru2 P3 C38 -134.8(2)
N5 Ru2 P3 C38 -49.3(2)
P6 Ru2 P3 C38 -173.2(2)
C54 Ru2 P3 C42 -82.7(2)
N4 Ru2 P3 C42 88.26(19)
N5 Ru2 P3 C42 173.81(19)
P6 Ru2 P3 C42 49.9(2)
C54 Ru2 P6 C37 152.2(2)
N4 Ru2 P6 C37 -18.2(2)
N5 Ru2 P6 C37 -103.4(2)
P3 Ru2 P6 C37 20.1(2)
C54 Ru2 P6 C50 -94.6(2)
N4 Ru2 P6 C50 95.0(2)
N5 Ru2 P6 C50 9.8(2)
P3 Ru2 P6 C50 133.2(2)
C54 Ru2 P6 C46 42.8(2)
N4 Ru2 P6 C46 -127.5(2)
N5 Ru2 P6 C46 147.3(2)
P3 Ru2 P6 C46 -89.3(2)
C38 P3 C31 C32 159.0(3)
C42 P3 C31 C32 -86.4(3)
Ru2 P3 C31 C32 31.7(3)
N5 Ru2 N4 C36 106.5(4)
P3 Ru2 N4 C36 -158.4(3)
P6 Ru2 N4 C36 8.2(3)
N5 Ru2 N4 C32 -78.4(3)
P3 Ru2 N4 C32 16.7(3)
P6 Ru2 N4 C32 -176.7(3)
C36 N4 C32 C33 -5.1(6)
Ru2 N4 C32 C33 179.8(3)
C36 N4 C32 C31 175.7(4)
Ru2 N4 C32 C31 0.6(5)
P3 C31 C32 N4 -23.8(5)
P3 C31 C32 C33 157.0(4)
N4 C32 C33 C34 0.1(7)
C31 C32 C33 C34 179.3(4)
C32 C33 C34 C35 2.4(7)
C33 C34 C35 C36 0.0(7)
C32 N4 C36 C35 7.5(7)
Ru2 N4 C36 C35 -177.3(3)
C32 N4 C36 C37 -165.9(4)
Ru2 N4 C36 C37 9.2(6)
C34 C35 C36 N4 -5.1(7)
C34 C35 C36 C37 168.2(5)
N4 C36 C37 P6 -27.3(6)
C35 C36 C37 P6 159.3(4)
C50 P6 C37 C36 -97.3(4)
C46 P6 C37 C36 150.2(4)
Ru2 P6 C37 C36 28.7(4)
C31 P3 C38 C39 166.5(3)
C42 P3 C38 C39 55.2(4)
Ru2 P3 C38 C39 -83.2(4)
C31 P3 C38 C40 -76.6(4)
C42 P3 C38 C40 172.1(3)
Ru2 P3 C38 C40 33.7(4)
C31 P3 C38 C41 42.0(4)
C42 P3 C38 C41 -69.3(4)
Ru2 P3 C38 C41 152.3(3)
C31 P3 C42 C45 47.1(4)
C38 P3 C42 C45 156.3(3)
Ru2 P3 C42 C45 -61.0(4)
C31 P3 C42 C43 164.9(4)
C38 P3 C42 C43 -85.8(4)
Ru2 P3 C42 C43 56.8(4)
C31 P3 C42 C44 -71.7(4)
C38 P3 C42 C44 37.5(4)
Ru2 P3 C42 C44 -179.8(3)
C37 P6 C46 C47 -78.5(4)
C50 P6 C46 C47 171.8(4)
Ru2 P6 C46 C47 29.1(4)
C37 P6 C46 C49 163.4(4)
C50 P6 C46 C49 53.7(5)
Ru2 P6 C46 C49 -89.0(4)
C37 P6 C46 C48 39.8(5)
C50 P6 C46 C48 -69.9(5)
Ru2 P6 C46 C48 147.4(4)
C37 P6 C50 C52 167.7(4)
C46 P6 C50 C52 -84.0(4)
Ru2 P6 C50 C52 57.2(4)
C37 P6 C50 C53 -63.9(4)
C46 P6 C50 C53 44.5(4)
Ru2 P6 C50 C53 -174.4(3)
C37 P6 C50 C51 51.9(4)
C46 P6 C50 C51 160.2(3)
Ru2 P6 C50 C51 -58.7(3)
C54 Ru2 N5 C55 17.0(5)
N4 Ru2 N5 C55 -165.6(5)
P3 Ru2 N5 C55 113.9(4)
P6 Ru2 N5 C55 -84.1(4)
Ru2 N5 C55 C56 -7.6(7)
Ru2 N5 C55 C60 171.6(4)
N5 C55 C56 C57 -179.7(4)
C60 C55 C56 C57 1.0(7)
C55 C56 C57 C58 2.0(7)
C56 C57 C58 N6 175.5(4)
C56 C57 C58 C59 -4.4(7)
N6 C58 C59 C60 -176.1(5)
C57 C58 C59 C60 3.8(8)
C58 C59 C60 C55 -0.7(9)
N5 C55 C60 C59 179.1(5)
C56 C55 C60 C59 -1.6(8)
C57 C58 N6 O6 5.5(6)
C59 C58 N6 O6 -174.6(4)
C57 C58 N6 O5 -174.7(4)
C59 C58 N6 O5 5.2(7)
C64 O7 C61 C62 1.0(13)
O7 C61 C62 C63 20.4(15)
C61 C62 C63 C64 -34.3(15)
C62 C63 C64 O7 34.3(13)
C61 O7 C64 C63 -22.5(11)
C68 O9 C65 C66 -6(2)
C68 O9 C65 C67 12.1(12)
O9 C65 C66 C67 30(3)
C65 C66 C67 C68 -40(2)
C66 C65 C67 C68 137(2)
O9 C65 C67 C68 -15.4(16)
O9 C65 C67 C66 -153(2)
C66 C67 C68 O9 37(2)
C65 C67 C68 O9 14.1(14)
C65 O9 C68 C67 -22(2)
C72 O10 C69 C70 -36(2)
O10 C69 C70 C71 28(3)
C69 C70 C71 C72 -6(3)
C70 C71 C72 O10 -14(2)
C69 O10 C72 C71 25.6(18)
